data_4024807
loop_
_publ_author_name
'Christopher W. Bond'
'Alexander J. Cresswell'
'Stephen G. Davies'
'Ai M. Fletcher'
'Wataru Kurosawa'
'James A. Lee'
'Paul M. Roberts'
'Angela J. Russell'
'Andrew D. Smith'
'James E. Thomson'

_publ_contact_author_address
;Department of Chemistry
Chemistry Research laboratory
University of Oxford
Mansfield Road
Oxford
OX1 3TA
UK
;
_publ_contact_author_email steve.davies@chem.ox.ac.uk
_publ_contact_author_fax '+44 1865 275633'
_publ_contact_author_name 'Stephen G. Davies'
_publ_contact_author_phone '+44 1865 275695'
_publ_section_title
;
Ammonium-Directed Oxidation of Cyclic Allylic and Homoallylic Amines
;
_journal_name_full 'Journal of Organic Chemistry'
_journal_page_first 6735
_journal_page_last 6748
_journal_paper_doi 10.1021/jo9012783
_journal_volume 74
_journal_year 2009
_chemical_formula_moiety 'C21 H25 N1'
_chemical_formula_sum 'C21 H25 N'
_chemical_formula_weight 291.44
_space_group_IT_number 14
_symmetry_cell_setting monoclinic
_symmetry_space_group_name_Hall '-P 2ybc'
_symmetry_space_group_name_H-M 'P 1 21/c 1'
_atom_sites_solution_hydrogens geom
_atom_sites_solution_primary direct
_audit_creation_date 08-05-14
_audit_creation_method CRYSTALS_ver_12.85
_cell_angle_alpha 90
_cell_angle_beta 93.0165(10)
_cell_angle_gamma 90
_cell_formula_units_Z 4
_cell_length_a 15.7454(3)
_cell_length_b 6.33680(10)
_cell_length_c 17.3225(4)
_cell_measurement_reflns_used 3853
_cell_measurement_temperature 150
_cell_measurement_theta_max 27
_cell_measurement_theta_min 5
_cell_volume 1725.97(6)
_computing_cell_refinement 'DENZO/SCALEPACK (Otwinowski & Minor, 1997)'
_computing_data_collection 'COLLECT (Nonius, 1997-2001).'
_computing_data_reduction 'DENZO/SCALEPACK (Otwinowski & Minor, 1997)'
_computing_molecular_graphics 'CAMERON (Watkin et al., 1996)'
_computing_publication_material 'CRYSTALS (Betteridge et al., 2003)'
_computing_structure_refinement 'CRYSTALS (Betteridge et al., 2003)'
_computing_structure_solution 'SIR92 (Altomare et al., 1994)'
_diffrn_ambient_temperature 150
_diffrn_measured_fraction_theta_full 0.990
_diffrn_measured_fraction_theta_max 0.985
_diffrn_measurement_device 'Nonius KappaCCD'
_diffrn_measurement_device_type Area
_diffrn_measurement_method \w
_diffrn_radiation_monochromator graphite
_diffrn_radiation_type 'Mo K\a'
_diffrn_radiation_wavelength 0.71073
_diffrn_reflns_av_R_equivalents 0.018
_diffrn_reflns_limit_h_max 20
_diffrn_reflns_limit_h_min -20
_diffrn_reflns_limit_k_max 8
_diffrn_reflns_limit_k_min -6
_diffrn_reflns_limit_l_max 22
_diffrn_reflns_limit_l_min -22
_diffrn_reflns_number 6636
_diffrn_reflns_theta_full 26.393
_diffrn_reflns_theta_max 27.493
_diffrn_reflns_theta_min 5.137
_diffrn_standards_number 0
_exptl_absorpt_coefficient_mu 0.064
_exptl_absorpt_correction_T_max 0.98
_exptl_absorpt_correction_T_min 0.98
_exptl_absorpt_correction_type multi-scan
_exptl_absorpt_process_details 'DENZO/SCALEPACK (Otwinowski & Minor, 1997)'
_exptl_crystal_colour colourless
_exptl_crystal_density_diffrn 1.121
_exptl_crystal_density_method 'not measured'
_exptl_crystal_description block
_exptl_crystal_F_000 632
_exptl_crystal_size_max 0.30
_exptl_crystal_size_mid 0.30
_exptl_crystal_size_min 0.30
_refine_diff_density_max 0.64
_refine_diff_density_min -0.21
_refine_ls_extinction_method None
_refine_ls_goodness_of_fit_ref 0.8712
_refine_ls_hydrogen_treatment constr
_refine_ls_matrix_type full
_refine_ls_number_parameters 199
_refine_ls_number_reflns 2751
_refine_ls_number_restraints 0
_refine_ls_R_factor_all 0.0723
_refine_ls_R_factor_gt 0.0525
_refine_ls_shift/su_max 0.000271
_refine_ls_structure_factor_coef Fsqd
_refine_ls_weighting_details
;
 Method, part 1, Chebychev polynomial, (Watkin, 1994, Prince, 1982) 
 [weight] = 1.0/[A~0~*T~0~(x)+A~1~*T~1~(x) ... +A~n-1~]*T~n-1~(x)] 
 where A~i~ are the Chebychev coefficients listed below and x= Fcalc/Fmax 
 Method = Robust Weighting (Prince, 1982) 
 W = [weight] * [1-(deltaF/6*sigmaF)^2^]^2^ 
 A~i~ are: 
 31.6 45.1 21.3 4.60 
;
_refine_ls_weighting_scheme calc
_refine_ls_wR_factor_all 0.1209
_refine_ls_wR_factor_gt 0.1073
_refine_ls_wR_factor_ref 0.1016
_reflns_limit_h_max 20
_reflns_limit_h_min -20
_reflns_limit_k_max 8
_reflns_limit_k_min 0
_reflns_limit_l_max 22
_reflns_limit_l_min 0
_reflns_number_gt 2988
_reflns_number_total 3899
_reflns_threshold_expression I>2.0\s(I)
_oxford_diffrn_Wilson_B_factor 2.84
_oxford_diffrn_Wilson_scale 1.04
_oxford_refine_ls_r_factor_ref 0.0477
_oxford_refine_ls_scale 1.019(4)
_oxford_reflns_number_all 3899
_oxford_reflns_threshold_expression_ref I>3.0\s(I)
_oxford_structure_analysis_title '5141710 SGD206'
_cod_data_source_file jo9012783_si_002.cif
_cod_data_source_block 1
_cod_depositor_comments
;
The following automatic conversions were performed:
'_symmetry_cell_setting' value 'Monoclinic' changed to 'monoclinic'
according to '/home/saulius/struct/CIF-dictionaries/cif_core.dic'
dictionary named 'cif_core.dic' version 2.4.1 from 2010-06-29.

Automatic conversion script
Id: cif_fix_enum 1527 2010-12-29 10:47:43Z saulius 
;
_cod_original_sg_symbol_H-M 'P 1 21/c 1 '
_cod_original_formula_sum 'C21 H25 N1'
_cod_database_code 4024807

loop_
_symmetry_equiv_pos_as_xyz
x,y,z
-x,-y,-z
-x,y+1/2,-z+1/2
x,-y+1/2,z+1/2

loop_
_atom_site_label
_atom_site_type_symbol
_atom_site_fract_x
_atom_site_fract_y
_atom_site_fract_z
_atom_site_U_iso_or_equiv
_atom_site_occupancy
_atom_site_adp_type
_atom_site_refinement_flags_posn
_atom_site_refinement_flags_adp
_atom_site_refinement_flags_occupancy
_atom_site_disorder_assembly
_atom_site_disorder_group
_oxford_atom_site_special_shape
_atom_site_attached_hydrogens
N1 N 0.23445(8) 0.6047(2) 0.74446(7) 0.0267 1.0000 Uani . . . . . . .
C2 C 0.31069(10) 0.4968(3) 0.77585(9) 0.0315 1.0000 Uani . . . . . . .
C3 C 0.37754(10) 0.6469(3) 0.80932(9) 0.0335 1.0000 Uani . . . . . . .
C4 C 0.38846(11) 0.8462(3) 0.77760(11) 0.0390 1.0000 Uani . . . . . . .
C5 C 0.45389(12) 0.9775(4) 0.80503(12) 0.0516 1.0000 Uani . . . . . . .
C6 C 0.50890(13) 0.9099(5) 0.86555(13) 0.0645 1.0000 Uani . . . . . . .
C7 C 0.49854(13) 0.7128(5) 0.89760(12) 0.0643 1.0000 Uani . . . . . . .
C8 C 0.43320(11) 0.5814(4) 0.86984(10) 0.0475 1.0000 Uani . . . . . . .
C9 C 0.18158(9) 0.6949(3) 0.80449(9) 0.0266 1.0000 Uani . . . . . . .
C10 C 0.13079(11) 0.5304(3) 0.84789(9) 0.0324 1.0000 Uani . . . . . . .
C11 C 0.09515(12) 0.6049(3) 0.92310(10) 0.0421 1.0000 Uani . . . . . . .
C12 C 0.02530(13) 0.7758(3) 0.91570(12) 0.0481 1.0000 Uani . . . . . . .
C13 C 0.05315(13) 0.9859(3) 0.88653(11) 0.0464 1.0000 Uani . . . . . . .
C14 C 0.07437(11) 0.9949(3) 0.80433(11) 0.0384 1.0000 Uani . . . . . . .
C15 C 0.12683(10) 0.8675(3) 0.76802(10) 0.0315 1.0000 Uani . . . . . . .
C16 C 0.18597(10) 0.4713(3) 0.68887(9) 0.0298 1.0000 Uani . . . . . . .
C17 C 0.22936(9) 0.4550(3) 0.61284(9) 0.0285 1.0000 Uani . . . . . . .
C18 C 0.23101(11) 0.2645(3) 0.57327(10) 0.0370 1.0000 Uani . . . . . . .
C19 C 0.26982(12) 0.2502(4) 0.50285(10) 0.0446 1.0000 Uani . . . . . . .
C20 C 0.30665(12) 0.4249(4) 0.47187(10) 0.0452 1.0000 Uani . . . . . . .
C21 C 0.30550(12) 0.6151(3) 0.51080(10) 0.0418 1.0000 Uani . . . . . . .
C22 C 0.26684(11) 0.6304(3) 0.58084(10) 0.0345 1.0000 Uani . . . . . . .
H21 H 0.2960 0.3904 0.8164 0.0405 1.0000 Uiso R . . . . . .
H22 H 0.3353 0.4172 0.7316 0.0403 1.0000 Uiso R . . . . . .
H41 H 0.3487 0.8901 0.7346 0.0522 1.0000 Uiso R . . . . . .
H51 H 0.4619 1.1169 0.7826 0.0713 1.0000 Uiso R . . . . . .
H61 H 0.5550 1.0027 0.8844 0.0788 1.0000 Uiso R . . . . . .
H71 H 0.5370 0.6658 0.9398 0.0795 1.0000 Uiso R . . . . . .
H81 H 0.4255 0.4415 0.8922 0.0657 1.0000 Uiso R . . . . . .
H91 H 0.2231 0.7639 0.8439 0.0338 1.0000 Uiso R . . . . . .
H101 H 0.1673 0.4059 0.8589 0.0424 1.0000 Uiso R . . . . . .
H102 H 0.0819 0.4855 0.8135 0.0432 1.0000 Uiso R . . . . . .
H112 H 0.1420 0.6712 0.9564 0.0525 1.0000 Uiso R . . . . . .
H111 H 0.0731 0.4805 0.9496 0.0519 1.0000 Uiso R . . . . . .
H121 H 0.0031 0.7946 0.9683 0.0665 1.0000 Uiso R . . . . . .
H122 H -0.0227 0.7227 0.8773 0.0666 1.0000 Uiso R . . . . . .
H131 H 0.1063 1.0273 0.9181 0.0600 1.0000 Uiso R . . . . . .
H132 H 0.0083 1.0915 0.8946 0.0597 1.0000 Uiso R . . . . . .
H141 H 0.0453 1.1077 0.7737 0.0487 1.0000 Uiso R . . . . . .
H151 H 0.1316 0.8871 0.7124 0.0415 1.0000 Uiso R . . . . . .
H161 H 0.1784 0.3236 0.7098 0.0388 1.0000 Uiso R . . . . . .
H162 H 0.1286 0.5372 0.6780 0.0381 1.0000 Uiso R . . . . . .
H181 H 0.2048 0.1424 0.5950 0.0450 1.0000 Uiso R . . . . . .
H191 H 0.2703 0.1166 0.4757 0.0581 1.0000 Uiso R . . . . . .
H201 H 0.3339 0.4151 0.4228 0.0565 1.0000 Uiso R . . . . . .
H211 H 0.3317 0.7398 0.4897 0.0497 1.0000 Uiso R . . . . . .
H221 H 0.2656 0.7641 0.6073 0.0451 1.0000 Uiso R . . . . . .

loop_
_atom_site_aniso_label
_atom_site_aniso_U_11
_atom_site_aniso_U_22
_atom_site_aniso_U_33
_atom_site_aniso_U_23
_atom_site_aniso_U_13
_atom_site_aniso_U_12
N1 0.0230(6) 0.0327(7) 0.0247(6) -0.0043(5) 0.0032(5) -0.0015(6)
C2 0.0267(8) 0.0380(9) 0.0300(8) -0.0016(7) 0.0026(6) 0.0019(7)
C3 0.0215(7) 0.0520(11) 0.0275(8) -0.0089(8) 0.0059(6) -0.0010(7)
C4 0.0267(8) 0.0501(11) 0.0409(10) -0.0106(9) 0.0087(7) -0.0066(8)
C5 0.0345(9) 0.0648(14) 0.0571(12) -0.0213(11) 0.0174(9) -0.0171(10)
C6 0.0315(10) 0.107(2) 0.0556(13) -0.0312(14) 0.0090(9) -0.0266(12)
C7 0.0327(10) 0.119(2) 0.0409(11) -0.0137(14) -0.0032(8) -0.0090(13)
C8 0.0308(9) 0.0792(15) 0.0326(9) -0.0037(10) 0.0025(7) 0.0007(10)
C9 0.0262(7) 0.0289(8) 0.0251(7) -0.0032(6) 0.0048(6) -0.0032(6)
C10 0.0362(8) 0.0321(9) 0.0296(8) 0.0010(7) 0.0078(7) -0.0041(7)
C11 0.0391(10) 0.0544(12) 0.0334(9) 0.0085(9) 0.0083(7) -0.0090(9)
C12 0.0463(11) 0.0560(12) 0.0440(10) -0.0118(10) 0.0201(8) -0.0032(10)
C13 0.0469(11) 0.0498(12) 0.0430(10) -0.0089(9) 0.0074(8) 0.0095(9)
C14 0.0361(9) 0.0300(9) 0.0495(10) 0.0001(8) 0.0066(8) -0.0001(7)
C15 0.0320(8) 0.0312(9) 0.0315(8) -0.0002(7) 0.0035(6) -0.0015(7)
C16 0.0280(8) 0.0343(9) 0.0274(8) -0.0033(7) 0.0037(6) -0.0054(7)
C17 0.0239(7) 0.0360(9) 0.0255(7) -0.0017(7) -0.0001(6) 0.0010(7)
C18 0.0374(9) 0.0396(10) 0.0340(9) -0.0057(8) 0.0039(7) -0.0023(8)
C19 0.0446(10) 0.0561(12) 0.0332(9) -0.0146(9) 0.0027(8) 0.0071(9)
C20 0.0396(10) 0.0712(14) 0.0253(8) -0.0007(9) 0.0043(7) 0.0116(10)
C21 0.0393(9) 0.0536(12) 0.0330(9) 0.0130(9) 0.0061(7) 0.0054(9)
C22 0.0363(9) 0.0363(9) 0.0311(8) 0.0028(7) 0.0028(7) 0.0043(7)

loop_
_atom_type_symbol
_atom_type_scat_dispersion_real
_atom_type_scat_dispersion_imag
_atom_type_scat_Cromer_Mann_a1
_atom_type_scat_Cromer_Mann_b1
_atom_type_scat_Cromer_Mann_a2
_atom_type_scat_Cromer_Mann_b2
_atom_type_scat_Cromer_Mann_a3
_atom_type_scat_Cromer_Mann_b3
_atom_type_scat_Cromer_Mann_a4
_atom_type_scat_Cromer_Mann_b4
_atom_type_scat_Cromer_Mann_c
_atom_type_scat_source
C 0.0033 0.0016 2.3100 20.8439 1.0200 10.2075 1.5886 0.5687 0.8650 51.6512 0.2156 'International Tables Vol C 4.2.6.8 and 6.1.1.4'
H 0.0000 0.0000 0.4930 10.5109 0.3229 26.1257 0.1402 3.1424 0.0408 57.7998 0.0030 'International Tables Vol C 4.2.6.8 and 6.1.1.4'
N 0.0061 0.0033 12.2126 0.0057 3.1322 9.8933 2.0125 28.9975 1.1663 0.5826 -11.5290 'International Tables Vol C 4.2.6.8 and 6.1.1.4'

loop_
_geom_angle_atom_site_label_1
_geom_angle_site_symmetry_1
_geom_angle_atom_site_label_2
_geom_angle_site_symmetry_2
_geom_angle_atom_site_label_3
_geom_angle_site_symmetry_3
_geom_angle
_geom_angle_publ_flag
C2 . N1 . C9 . 113.61(12) yes
C2 . N1 . C16 . 111.33(13) yes
C9 . N1 . C16 . 113.06(12) yes
N1 . C2 . C3 . 112.96(15) yes
N1 . C2 . H21 . 111.0 no
C3 . C2 . H21 . 109.5 no
N1 . C2 . H22 . 106.9 no
C3 . C2 . H22 . 108.5 no
H21 . C2 . H22 . 107.8 no
C2 . C3 . C4 . 121.18(15) yes
C2 . C3 . C8 . 119.90(18) yes
C4 . C3 . C8 . 118.79(17) yes
C3 . C4 . C5 . 120.91(19) yes
C3 . C4 . H41 . 117.8 no
C5 . C4 . H41 . 121.3 no
C4 . C5 . C6 . 119.6(2) yes
C4 . C5 . H51 . 121.1 no
C6 . C5 . H51 . 119.3 no
C5 . C6 . C7 . 120.0(2) yes
C5 . C6 . H61 . 119.2 no
C7 . C6 . H61 . 120.8 no
C6 . C7 . C8 . 120.3(2) yes
C6 . C7 . H71 . 119.9 no
C8 . C7 . H71 . 119.8 no
C3 . C8 . C7 . 120.4(2) yes
C3 . C8 . H81 . 118.9 no
C7 . C8 . H81 . 120.7 no
N1 . C9 . C10 . 114.10(13) yes
N1 . C9 . C15 . 108.38(12) yes
C10 . C9 . C15 . 113.34(13) yes
N1 . C9 . H91 . 105.8 no
C10 . C9 . H91 . 107.2 no
C15 . C9 . H91 . 107.6 no
C9 . C10 . C11 . 115.72(15) yes
C9 . C10 . H101 . 108.9 no
C11 . C10 . H101 . 108.6 no
C9 . C10 . H102 . 108.0 no
C11 . C10 . H102 . 107.2 no
H101 . C10 . H102 . 108.2 no
C10 . C11 . C12 . 116.10(15) yes
C10 . C11 . H112 . 109.2 no
C12 . C11 . H112 . 104.6 no
C10 . C11 . H111 . 107.8 no
C12 . C11 . H111 . 109.4 no
H112 . C11 . H111 . 109.5 no
C11 . C12 . C13 . 115.56(16) yes
C11 . C12 . H121 . 106.8 no
C13 . C12 . H121 . 108.9 no
C11 . C12 . H122 . 108.5 no
C13 . C12 . H122 . 106.8 no
H121 . C12 . H122 . 110.3 no
C12 . C13 . C14 . 116.33(17) yes
C12 . C13 . H131 . 107.3 no
C14 . C13 . H131 . 106.7 no
C12 . C13 . H132 . 109.3 no
C14 . C13 . H132 . 108.0 no
H131 . C13 . H132 . 109.0 no
C13 . C14 . C15 . 127.29(18) yes
C13 . C14 . H141 . 115.0 no
C15 . C14 . H141 . 117.7 no
C9 . C15 . C14 . 126.45(16) yes
C9 . C15 . H151 . 115.6 no
C14 . C15 . H151 . 117.9 no
N1 . C16 . C17 . 111.51(12) yes
N1 . C16 . H161 . 111.4 no
C17 . C16 . H161 . 108.3 no
N1 . C16 . H162 . 108.4 no
C17 . C16 . H162 . 107.9 no
H161 . C16 . H162 . 109.2 no
C16 . C17 . C18 . 120.53(15) yes
C16 . C17 . C22 . 120.80(15) yes
C18 . C17 . C22 . 118.66(15) yes
C17 . C18 . C19 . 120.53(18) yes
C17 . C18 . H181 . 119.1 no
C19 . C18 . H181 . 120.4 no
C18 . C19 . C20 . 120.21(18) yes
C18 . C19 . H191 . 119.7 no
C20 . C19 . H191 . 120.1 no
C19 . C20 . C21 . 119.75(16) yes
C19 . C20 . H201 . 120.3 no
C21 . C20 . H201 . 119.9 no
C20 . C21 . C22 . 120.33(18) yes
C20 . C21 . H211 . 120.6 no
C22 . C21 . H211 . 119.0 no
C21 . C22 . C17 . 120.53(17) yes
C21 . C22 . H221 . 119.8 no
C17 . C22 . H221 . 119.7 no

loop_
_geom_bond_atom_site_label_1
_geom_bond_site_symmetry_1
_geom_bond_atom_site_label_2
_geom_bond_site_symmetry_2
_geom_bond_distance
_geom_bond_publ_flag
N1 . C2 . 1.461(2) yes
N1 . C9 . 1.4806(19) yes
N1 . C16 . 1.4655(19) yes
C2 . C3 . 1.512(2) yes
C2 . H21 . 1.010 no
C2 . H22 . 1.011 no
C3 . C4 . 1.391(3) yes
C3 . C8 . 1.394(2) yes
C4 . C5 . 1.389(3) yes
C4 . H41 . 0.988 no
C5 . C6 . 1.392(3) yes
C5 . H51 . 0.976 no
C6 . C7 . 1.380(4) yes
C6 . H61 . 0.977 no
C7 . C8 . 1.390(3) yes
C7 . H71 . 0.972 no
C8 . H81 . 0.978 no
C9 . C10 . 1.535(2) yes
C9 . C15 . 1.510(2) yes
C9 . H91 . 1.019 no
C10 . C11 . 1.521(2) yes
C10 . H101 . 0.989 no
C10 . H102 . 0.990 no
C11 . C12 . 1.544(3) yes
C11 . H112 . 1.004 no
C11 . H111 . 0.985 no
C12 . C13 . 1.498(3) yes
C12 . H121 . 1.000 no
C12 . H122 . 1.037 no
C13 . C14 . 1.481(3) yes
C13 . H131 . 1.009 no
C13 . H132 . 0.988 no
C14 . C15 . 1.336(2) yes
C14 . H141 . 0.988 no
C15 . H151 . 0.979 no
C16 . C17 . 1.519(2) yes
C16 . H161 . 1.013 no
C16 . H162 . 1.004 no
C17 . C18 . 1.389(2) yes
C17 . C22 . 1.388(2) yes
C18 . C19 . 1.396(2) yes
C18 . H181 . 0.962 no
C19 . C20 . 1.372(3) yes
C19 . H191 . 0.968 no
C20 . C21 . 1.381(3) yes
C20 . H201 . 0.974 no
C21 . C22 . 1.389(2) yes
C21 . H211 . 0.972 no
C22 . H221 . 0.964 no

loop_
_cod_related_entry_id
_cod_related_entry_database
_cod_related_entry_code
1 ChemSpider 28579597
